data_7245635
loop_
_publ_author_name
'Zazouli, Sofia'
'Kyritsakas, Nathalie'
'Bulach, Veronique'
'Ferlay, Sylvie'
'Jouaiti, Abdelaziz'

_publ_section_title
;
 Design of Coordination Polymers based on combinations of
 1,2-diphenylethane-1,2-diyl diisonicotinate with Cu(II), Zn(II), Cd(II)
 and Co(II)
;
_journal_name_full CrystEngComm
_journal_paper_doi 10.1039/D2CE01001A
_journal_year 2022
_chemical_formula_moiety 'C36 H22 Cu F12 N2 O8'
_chemical_formula_sum 'C36 H22 Cu F12 N2 O8'
_chemical_formula_weight 902.09
_space_group_crystal_system monoclinic
_space_group_IT_number 14
_space_group_name_Hall '-P 2yn'
_space_group_name_H-M_alt 'P 1 21/n 1'
_atom_sites_solution_hydrogens geom
_atom_sites_solution_primary dual
_audit_creation_date 2022-01-06
_audit_creation_method
;
Olex2 1.5-alpha
(compiled 2021.07.19 svn.r715e62df for OlexSys, GUI svn.r6380)
;
_audit_update_record
;
2022-07-13 deposited with the CCDC.	2022-10-07 downloaded from the CCDC.
;
_cell_angle_alpha 90
_cell_angle_beta 97.481(2)
_cell_angle_gamma 90
_cell_formula_units_Z 2
_cell_length_a 13.7973(8)
_cell_length_b 9.4225(6)
_cell_length_c 14.4229(8)
_cell_measurement_reflns_used 4615
_cell_measurement_temperature 175
_cell_measurement_theta_max 26.07
_cell_measurement_theta_min 2.59
_cell_volume 1859.09(19)
_computing_molecular_graphics 'Olex2 1.5-alpha (Dolomanov et al., 2009)'
_computing_publication_material 'Olex2 1.5-alpha (Dolomanov et al., 2009)'
_computing_structure_refinement 'SHELXL 2018/3 (Sheldrick, 2015)'
_computing_structure_solution 'SHELXT 2018/2 (Sheldrick, 2018)'
_diffrn_ambient_temperature 175
_diffrn_measured_fraction_theta_full 0.985
_diffrn_measured_fraction_theta_max 0.952
_diffrn_measurement_device_type 'Bruker APEX-II CCD'
_diffrn_measurement_method '\f and \w scans'
_diffrn_radiation_type MoK\a
_diffrn_radiation_wavelength 0.71073
_diffrn_reflns_av_R_equivalents 0.0585
_diffrn_reflns_av_unetI/netI 0.0548
_diffrn_reflns_Laue_measured_fraction_full 0.985
_diffrn_reflns_Laue_measured_fraction_max 0.952
_diffrn_reflns_limit_h_max 19
_diffrn_reflns_limit_h_min -18
_diffrn_reflns_limit_k_max 13
_diffrn_reflns_limit_k_min -13
_diffrn_reflns_limit_l_max 20
_diffrn_reflns_limit_l_min -19
_diffrn_reflns_number 18795
_diffrn_reflns_point_group_measured_fraction_full 0.985
_diffrn_reflns_point_group_measured_fraction_max 0.952
_diffrn_reflns_theta_full 25.242
_diffrn_reflns_theta_max 30.103
_diffrn_reflns_theta_min 1.921
_diffrn_standards_number 0
_exptl_absorpt_coefficient_mu 0.702
_exptl_absorpt_correction_T_max 0.968
_exptl_absorpt_correction_T_min 0.963
_exptl_absorpt_correction_type multi-scan
_exptl_absorpt_process_details sadabs
_exptl_crystal_colour 'clear light blue'
_exptl_crystal_colour_lustre clear
_exptl_crystal_colour_modifier light
_exptl_crystal_colour_primary blue
_exptl_crystal_density_diffrn 1.612
_exptl_crystal_description octahedral
_exptl_crystal_F_000 906
_exptl_crystal_recrystallization_method 'Slow diffusion of Cu(Hfac)2.H2O/EtOH into a solution of the lignad in CHCl3'
_exptl_crystal_size_max 0.05
_exptl_crystal_size_mid 0.05
_exptl_crystal_size_min 0.05
_refine_diff_density_max 0.723
_refine_diff_density_min -0.445
_refine_diff_density_rms 0.071
_refine_ls_extinction_method none
_refine_ls_goodness_of_fit_ref 1.033
_refine_ls_hydrogen_treatment constr
_refine_ls_matrix_type full
_refine_ls_number_parameters 290
_refine_ls_number_reflns 5221
_refine_ls_number_restraints 21
_refine_ls_restrained_S_all 1.041
_refine_ls_R_factor_all 0.0833
_refine_ls_R_factor_gt 0.0518
_refine_ls_shift/su_max 0.000
_refine_ls_shift/su_mean 0.000
_refine_ls_structure_factor_coef Fsqd
_refine_ls_weighting_details 'w=1/[\s^2^(Fo^2^)+(0.0599P)^2^+1.4529P] where P=(Fo^2^+2Fc^2^)/3'
_refine_ls_weighting_scheme calc
_refine_ls_wR_factor_gt 0.1246
_refine_ls_wR_factor_ref 0.1425
_reflns_Friedel_coverage 0.000
_reflns_number_gt 3687
_reflns_number_total 5221
_reflns_threshold_expression 'I > 2\s(I)'
_cod_data_source_file d2ce01001a1.cif
_cod_data_source_block e5074a
_cod_database_code 7245635
_shelx_shelxl_version_number 2018/3
_shelx_space_group_comment
;
The symmetry employed for this shelxl refinement is uniquely defined
by the following loop, which should always be used as a source of
symmetry information in preference to the above space-group names.
They are only intended as comments.
;
_shelx_estimated_absorpt_t_max 0.966
_shelx_estimated_absorpt_t_min 0.966
_olex2_refinement_description
;
1. Fixed Uiso
 At 1.2 times of:
  All C(H) groups
2. Restrained distances
 F4-C18 \\sim F4A-C18
 with sigma of 0.02
 F6-C18 \\sim F6A-C18
 with sigma of 0.02
 F5-C18 \\sim F5A-C18
 with sigma of 0.02
3. Uiso/Uaniso restraints and constraints
F4 \\sim F5 \\sim F6 \\sim C18: within 2A with sigma of 0.04 and sigma for
terminal atoms of 0.08 within 2A
Uanis(C7) = Uanis(C8)
4. Others
 Sof(F6A)=Sof(F5A)=Sof(F4A)=1-FVAR(1)
 Sof(F4)=Sof(F5)=Sof(F6)=FVAR(1)
5.a Ternary CH refined with riding coordinates:
 C7(H7)
5.b Aromatic/amide H refined with riding coordinates:
 C13(H13), C1(H1), C2(H2), C4(H4), C5(H5), C9(H9), C10(H10), C11(H11),
 C12(H12), C16(H16)
;
_olex2_submission_original_sample_id e5074
_olex2_submission_special_instructions 'No special instructions were received'

loop_
_space_group_symop_operation_xyz
'x, y, z'
'-x+1/2, y+1/2, -z+1/2'
'-x, -y, -z'
'x-1/2, -y-1/2, z-1/2'

loop_
_atom_site_label
_atom_site_type_symbol
_atom_site_fract_x
_atom_site_fract_y
_atom_site_fract_z
_atom_site_U_iso_or_equiv
_atom_site_adp_type
_atom_site_occupancy
_atom_site_site_symmetry_order
_atom_site_calc_flag
_atom_site_refinement_flags_posn
_atom_site_refinement_flags_adp
_atom_site_refinement_flags_occupancy
_atom_site_disorder_assembly
_atom_site_disorder_group
Cu01 Cu 0.500000 0.000000 0.500000 0.02474(12) Uani 1 2 d S . P . .
F1 F 0.23363(19) 0.3193(3) 0.3883(2) 0.0978(9) Uani 1 1 d . . . . .
F2 F 0.25836(17) 0.2279(3) 0.25972(18) 0.0904(9) Uani 1 1 d . . . . .
F3 F 0.3120(2) 0.4314(3) 0.2953(3) 0.1181(13) Uani 1 1 d . . . . .
F4 F 0.6316(8) 0.4998(6) 0.4473(7) 0.088(3) Uani 0.604(16) 1 d D U P A 1
F5 F 0.6751(7) 0.3869(10) 0.3398(5) 0.095(3) Uani 0.604(16) 1 d D U P A 1
O1 O 0.31459(15) 0.4271(3) 0.83432(16) 0.0538(6) Uani 1 1 d . . . . .
O2 O 0.47554(13) 0.4227(2) 0.88577(12) 0.0345(4) Uani 1 1 d . . . . .
O3 O 0.38062(15) 0.1134(2) 0.40605(14) 0.0404(5) Uani 1 1 d . . . . .
O4 O 0.59090(13) 0.15139(19) 0.46671(12) 0.0318(4) Uani 1 1 d . . . . .
N1 N 0.46732(15) 0.1195(2) 0.60810(14) 0.0274(4) Uani 1 1 d . . . . .
C13 C 0.3990(3) 0.7674(4) 0.9342(3) 0.0704(11) Uani 1 1 d . . . . .
H13 H 0.341739 0.737625 0.958821 0.085 Uiso 1 1 calc R U . . .
C1 C 0.53664(18) 0.1955(3) 0.65887(17) 0.0297(5) Uani 1 1 d . . . . .
H1 H 0.601817 0.188974 0.644650 0.036 Uiso 1 1 calc R U . . .
C2 C 0.51782(18) 0.2835(3) 0.73135(17) 0.0293(5) Uani 1 1 d . . . . .
H2 H 0.568927 0.335684 0.766469 0.035 Uiso 1 1 calc R U . . .
C3 C 0.42238(18) 0.2934(3) 0.75133(15) 0.0255(5) Uani 1 1 d . . . . .
C4 C 0.35004(19) 0.2144(3) 0.69948(17) 0.0318(6) Uani 1 1 d . . . . .
H4 H 0.284218 0.219642 0.711985 0.038 Uiso 1 1 calc R U . . .
C5 C 0.37538(19) 0.1274(3) 0.62908(18) 0.0323(6) Uani 1 1 d . . . . .
H5 H 0.326076 0.071479 0.594391 0.039 Uiso 1 1 calc R U . . .
C6 C 0.39585(19) 0.3884(3) 0.82750(17) 0.0308(5) Uani 1 1 d . . . . .
C8 C 0.4738(2) 0.6745(3) 0.92991(19) 0.0404(5) Uani 1 1 d . . . . .
C9 C 0.5581(3) 0.7219(4) 0.8967(3) 0.0628(10) Uani 1 1 d . . . . .
H9 H 0.611330 0.658604 0.894559 0.075 Uiso 1 1 calc R U . . .
C10 C 0.5653(4) 0.8607(5) 0.8668(3) 0.0787(13) Uani 1 1 d . . . . .
H10 H 0.622671 0.892809 0.843381 0.094 Uiso 1 1 calc R U . . .
C11 C 0.4895(5) 0.9494(6) 0.8713(5) 0.105(2) Uani 1 1 d . . . . .
H11 H 0.494724 1.045283 0.852123 0.126 Uiso 1 1 calc R U . . .
C12 C 0.4063(4) 0.9057(6) 0.9025(5) 0.110(2) Uani 1 1 d . . . . .
H12 H 0.352946 0.969335 0.902772 0.132 Uiso 1 1 calc R U . . .
C14 C 0.3923(2) 0.2353(3) 0.3793(2) 0.0388(6) Uani 1 1 d . . . . .
C15 C 0.2986(3) 0.3063(4) 0.3309(3) 0.0581(9) Uani 1 1 d . . . . .
C16 C 0.4783(2) 0.3171(3) 0.3886(2) 0.0464(7) Uani 1 1 d . . . . .
H16 H 0.474517 0.411671 0.365466 0.056 Uiso 1 1 calc R U . . .
C17 C 0.5678(2) 0.2677(3) 0.42927(19) 0.0352(6) Uani 1 1 d . . . . .
C7 C 0.4615(2) 0.5218(3) 0.96110(19) 0.0404(5) Uani 1 1 d . . . . .
H7 H 0.395122 0.508491 0.980491 0.048 Uiso 1 1 calc R U . . .
F6 F 0.7321(5) 0.3324(9) 0.4794(11) 0.122(5) Uani 0.604(16) 1 d D U P A 1
C18 C 0.6543(3) 0.3708(4) 0.4306(3) 0.0575(9) Uani 1 1 d D U . . .
F6A F 0.6901(11) 0.3857(14) 0.5257(6) 0.095(4) Uani 0.396(16) 1 d D . P A 2
F5A F 0.7256(8) 0.3172(13) 0.3969(15) 0.105(7) Uani 0.396(16) 1 d D . P A 2
F4A F 0.6357(11) 0.4984(12) 0.4111(16) 0.129(8) Uani 0.396(16) 1 d D . P A 2

loop_
_atom_site_aniso_label
_atom_site_aniso_U_11
_atom_site_aniso_U_22
_atom_site_aniso_U_33
_atom_site_aniso_U_23
_atom_site_aniso_U_13
_atom_site_aniso_U_12
Cu01 0.0272(2) 0.0272(2) 0.0206(2) -0.00712(17) 0.00600(15) -0.00459(18)
F1 0.0620(15) 0.129(3) 0.105(2) -0.0099(19) 0.0200(15) 0.0385(16)
F2 0.0583(14) 0.121(2) 0.0822(18) -0.0203(16) -0.0271(13) 0.0186(15)
F3 0.0696(17) 0.084(2) 0.190(4) 0.067(2) -0.0249(19) 0.0108(15)
F4 0.098(5) 0.043(4) 0.124(6) -0.031(4) 0.024(4) -0.029(3)
F5 0.088(5) 0.105(5) 0.104(5) -0.001(4) 0.060(4) -0.027(4)
O1 0.0323(11) 0.0777(17) 0.0506(13) -0.0350(12) 0.0025(10) 0.0088(11)
O2 0.0307(9) 0.0479(12) 0.0242(9) -0.0195(8) 0.0003(7) 0.0049(8)
O3 0.0397(11) 0.0417(12) 0.0396(11) -0.0047(9) 0.0042(9) -0.0071(9)
O4 0.0342(10) 0.0322(10) 0.0296(9) -0.0024(7) 0.0065(8) -0.0016(8)
N1 0.0288(10) 0.0307(11) 0.0233(10) -0.0069(8) 0.0061(8) -0.0038(8)
C13 0.056(2) 0.054(2) 0.099(3) -0.001(2) 0.000(2) 0.0107(18)
C1 0.0248(12) 0.0379(14) 0.0267(12) -0.0116(10) 0.0044(10) -0.0038(10)
C2 0.0282(12) 0.0371(14) 0.0224(11) -0.0100(10) 0.0025(10) -0.0045(10)
C3 0.0308(12) 0.0287(12) 0.0168(10) -0.0040(9) 0.0021(9) 0.0013(9)
C4 0.0262(12) 0.0426(15) 0.0270(12) -0.0097(11) 0.0056(10) -0.0041(11)
C5 0.0297(13) 0.0401(14) 0.0275(12) -0.0115(10) 0.0050(10) -0.0091(11)
C6 0.0313(13) 0.0367(14) 0.0244(12) -0.0095(10) 0.0032(10) 0.0026(10)
C8 0.0486(12) 0.0438(12) 0.0286(9) -0.0129(8) 0.0046(9) 0.0084(9)
C9 0.077(3) 0.051(2) 0.063(2) 0.0013(17) 0.023(2) 0.0133(19)
C10 0.094(3) 0.051(2) 0.095(3) 0.013(2) 0.027(3) -0.005(2)
C11 0.107(4) 0.058(3) 0.145(6) 0.043(3) 0.005(4) 0.014(3)
C12 0.080(3) 0.064(3) 0.181(6) 0.028(4) 0.005(4) 0.031(3)
C14 0.0424(16) 0.0395(16) 0.0343(14) -0.0036(12) 0.0038(12) 0.0025(12)
C15 0.0396(18) 0.060(2) 0.072(3) 0.0005(19) -0.0024(17) 0.0018(16)
C16 0.0443(17) 0.0374(16) 0.0558(19) 0.0092(14) 0.0001(15) 0.0000(13)
C17 0.0370(14) 0.0351(14) 0.0342(14) -0.0039(11) 0.0066(12) -0.0049(11)
C7 0.0486(12) 0.0438(12) 0.0286(9) -0.0129(8) 0.0046(9) 0.0084(9)
F6 0.053(4) 0.094(6) 0.200(11) 0.057(8) -0.049(6) -0.031(4)
C18 0.049(2) 0.0418(19) 0.082(3) 0.0038(18) 0.0099(19) -0.0078(15)
F6A 0.084(7) 0.101(7) 0.092(6) -0.014(5) -0.017(5) -0.062(6)
F5A 0.062(7) 0.088(8) 0.178(15) -0.039(10) 0.066(10) -0.036(6)
F4A 0.070(7) 0.080(9) 0.223(18) 0.105(10) -0.035(10) -0.029(6)

loop_
_atom_type_symbol
_atom_type_description
_atom_type_scat_dispersion_real
_atom_type_scat_dispersion_imag
_atom_type_scat_source
C C 0.0033 0.0016 'International Tables Vol C Tables 4.2.6.8 and 6.1.1.4'
H H 0.0000 0.0000 'International Tables Vol C Tables 4.2.6.8 and 6.1.1.4'
Cu Cu 0.3201 1.2651 'International Tables Vol C Tables 4.2.6.8 and 6.1.1.4'
F F 0.0171 0.0103 'International Tables Vol C Tables 4.2.6.8 and 6.1.1.4'
N N 0.0061 0.0033 'International Tables Vol C Tables 4.2.6.8 and 6.1.1.4'
O O 0.0106 0.0060 'International Tables Vol C Tables 4.2.6.8 and 6.1.1.4'

loop_
_geom_angle_atom_site_label_1
_geom_angle_atom_site_label_2
_geom_angle_atom_site_label_3
_geom_angle
_geom_angle_site_symmetry_1
_geom_angle_site_symmetry_3
_geom_angle_publ_flag
O3 Cu01 O3 180.00(9) 3_656 . ?
O4 Cu01 O3 87.12(7) . . ?
O4 Cu01 O3 87.12(7) 3_656 3_656 ?
O4 Cu01 O3 92.88(7) . 3_656 ?
O4 Cu01 O3 92.88(7) 3_656 . ?
O4 Cu01 O4 180.0 3_656 . ?
O4 Cu01 N1 89.87(8) . . ?
O4 Cu01 N1 90.13(8) . 3_656 ?
O4 Cu01 N1 89.86(8) 3_656 3_656 ?
O4 Cu01 N1 90.13(8) 3_656 . ?
N1 Cu01 O3 91.10(8) 3_656 . ?
N1 Cu01 O3 88.90(8) 3_656 3_656 ?
N1 Cu01 O3 91.10(8) . 3_656 ?
N1 Cu01 O3 88.90(8) . . ?
N1 Cu01 N1 180.0 3_656 . ?
C6 O2 C7 116.4(2) . . ?
C14 O3 Cu01 120.99(19) . . ?
C17 O4 Cu01 126.79(18) . . ?
C1 N1 Cu01 120.41(16) . . ?
C1 N1 C5 118.5(2) . . ?
C5 N1 Cu01 121.10(17) . . ?
C8 C13 H13 120.0 . . ?
C8 C13 C12 120.1(5) . . ?
C12 C13 H13 120.0 . . ?
N1 C1 H1 118.5 . . ?
N1 C1 C2 122.9(2) . . ?
C2 C1 H1 118.5 . . ?
C1 C2 H2 120.9 . . ?
C1 C2 C3 118.3(2) . . ?
C3 C2 H2 120.9 . . ?
C2 C3 C6 121.4(2) . . ?
C4 C3 C2 119.3(2) . . ?
C4 C3 C6 119.3(2) . . ?
C3 C4 H4 120.6 . . ?
C3 C4 C5 118.8(2) . . ?
C5 C4 H4 120.6 . . ?
N1 C5 C4 122.3(2) . . ?
N1 C5 H5 118.9 . . ?
C4 C5 H5 118.9 . . ?
O1 C6 O2 125.4(2) . . ?
O1 C6 C3 124.3(2) . . ?
O2 C6 C3 110.3(2) . . ?
C13 C8 C9 118.9(4) . . ?
C13 C8 C7 118.7(3) . . ?
C9 C8 C7 122.4(3) . . ?
C8 C9 H9 119.7 . . ?
C10 C9 C8 120.5(4) . . ?
C10 C9 H9 119.7 . . ?
C9 C10 H10 120.5 . . ?
C11 C10 C9 118.9(5) . . ?
C11 C10 H10 120.5 . . ?
C10 C11 H11 119.2 . . ?
C10 C11 C12 121.7(5) . . ?
C12 C11 H11 119.2 . . ?
C13 C12 H12 120.1 . . ?
C11 C12 C13 119.8(5) . . ?
C11 C12 H12 120.1 . . ?
O3 C14 C15 114.3(3) . . ?
O3 C14 C16 128.7(3) . . ?
C16 C14 C15 116.9(3) . . ?
F1 C15 F2 106.9(3) . . ?
F1 C15 F3 108.0(4) . . ?
F1 C15 C14 111.1(3) . . ?
F2 C15 C14 110.5(3) . . ?
F3 C15 F2 105.3(4) . . ?
F3 C15 C14 114.6(3) . . ?
C14 C16 H16 118.2 . . ?
C17 C16 C14 123.6(3) . . ?
C17 C16 H16 118.2 . . ?
O4 C17 C16 130.4(3) . . ?
O4 C17 C18 113.3(3) . . ?
C16 C17 C18 116.3(3) . . ?
O2 C7 C8 110.7(2) . . ?
O2 C7 C7 103.4(3) . 3_667 ?
O2 C7 H7 110.0 . . ?
C8 C7 H7 110.0 . . ?
C7 C7 C8 112.6(3) 3_667 . ?
C7 C7 H7 110.0 3_667 . ?
F4 C18 F5 99.1(5) . . ?
F4 C18 C17 113.1(6) . . ?
F5 C18 C17 108.3(4) . . ?
F6 C18 F4 112.2(8) . . ?
F6 C18 F5 107.1(6) . . ?
F6 C18 C17 115.5(4) . . ?
F6A C18 C17 104.4(5) . . ?
F5A C18 C17 112.8(5) . . ?
F5A C18 F6A 103.0(8) . . ?
F4A C18 C17 117.8(8) . . ?
F4A C18 F6A 99.1(10) . . ?
F4A C18 F5A 116.5(10) . . ?

loop_
_geom_bond_atom_site_label_1
_geom_bond_atom_site_label_2
_geom_bond_distance
_geom_bond_site_symmetry_2
_geom_bond_publ_flag
Cu01 O3 2.260(2) 3_656 ?
Cu01 O3 2.260(2) . ?
Cu01 O4 1.9987(18) 3_656 ?
Cu01 O4 1.9987(18) . ?
Cu01 N1 2.0212(19) 3_656 ?
Cu01 N1 2.0212(19) . ?
F1 C15 1.303(5) . ?
F2 C15 1.327(5) . ?
F3 C15 1.308(5) . ?
F4 C18 1.286(7) . ?
F5 C18 1.384(7) . ?
O1 C6 1.195(3) . ?
O2 C6 1.334(3) . ?
O2 C7 1.465(3) . ?
O3 C14 1.229(4) . ?
O4 C17 1.245(3) . ?
N1 C1 1.335(3) . ?
N1 C5 1.344(3) . ?
C13 H13 0.9500 . ?
C13 C8 1.360(5) . ?
C13 C12 1.389(7) . ?
C1 H1 0.9500 . ?
C1 C2 1.385(3) . ?
C2 H2 0.9500 . ?
C2 C3 1.387(3) . ?
C3 C4 1.384(4) . ?
C3 C6 1.499(3) . ?
C4 H4 0.9500 . ?
C4 C5 1.384(3) . ?
C5 H5 0.9500 . ?
C8 C9 1.388(5) . ?
C8 C7 1.524(4) . ?
C9 H9 0.9500 . ?
C9 C10 1.385(6) . ?
C10 H10 0.9500 . ?
C10 C11 1.347(7) . ?
C11 H11 0.9500 . ?
C11 C12 1.351(8) . ?
C12 H12 0.9500 . ?
C14 C15 1.540(5) . ?
C14 C16 1.407(4) . ?
C16 H16 0.9500 . ?
C16 C17 1.377(4) . ?
C17 C18 1.537(4) . ?
C7 C7 1.498(6) 3_667 ?
C7 H7 1.0000 . ?
F6 C18 1.258(6) . ?
C18 F6A 1.404(9) . ?
C18 F5A 1.259(8) . ?
C18 F4A 1.253(10) . ?

loop_
_geom_torsion_atom_site_label_1
_geom_torsion_atom_site_label_2
_geom_torsion_atom_site_label_3
_geom_torsion_atom_site_label_4
_geom_torsion
_geom_torsion_site_symmetry_1
_geom_torsion_site_symmetry_2
_geom_torsion_site_symmetry_3
_geom_torsion_site_symmetry_4
_geom_torsion_publ_flag
Cu01 O3 C14 C15 -169.6(2) . . . . ?
Cu01 O3 C14 C16 9.2(4) . . . . ?
Cu01 O4 C17 C16 -10.6(4) . . . . ?
Cu01 O4 C17 C18 168.8(2) . . . . ?
Cu01 N1 C1 C2 177.4(2) . . . . ?
Cu01 N1 C5 C4 -176.4(2) . . . . ?
O3 C14 C15 F1 62.8(4) . . . . ?
O3 C14 C15 F2 -55.8(4) . . . . ?
O3 C14 C15 F3 -174.5(3) . . . . ?
O3 C14 C16 C17 2.0(5) . . . . ?
O4 C17 C18 F4 -140.4(6) . . . . ?
O4 C17 C18 F5 110.8(6) . . . . ?
O4 C17 C18 F6 -9.2(10) . . . . ?
O4 C17 C18 F6A -57.9(8) . . . . ?
O4 C17 C18 F5A 53.1(13) . . . . ?
O4 C17 C18 F4A -166.7(13) . . . . ?
N1 C1 C2 C3 -0.5(4) . . . . ?
C13 C8 C9 C10 -1.2(6) . . . . ?
C13 C8 C7 O2 123.1(3) . . . . ?
C13 C8 C7 C7 -121.7(4) . . . 3_667 ?
C1 N1 C5 C4 1.8(4) . . . . ?
C1 C2 C3 C4 0.9(4) . . . . ?
C1 C2 C3 C6 -178.8(2) . . . . ?
C2 C3 C4 C5 0.0(4) . . . . ?
C2 C3 C6 O1 161.8(3) . . . . ?
C2 C3 C6 O2 -18.2(4) . . . . ?
C3 C4 C5 N1 -1.4(4) . . . . ?
C4 C3 C6 O1 -17.9(4) . . . . ?
C4 C3 C6 O2 162.1(2) . . . . ?
C5 N1 C1 C2 -0.8(4) . . . . ?
C6 O2 C7 C8 -90.0(3) . . . . ?
C6 O2 C7 C7 149.2(3) . . . 3_667 ?
C6 C3 C4 C5 179.8(2) . . . . ?
C8 C13 C12 C11 -2.9(9) . . . . ?
C8 C9 C10 C11 0.7(7) . . . . ?
C9 C8 C7 O2 -56.4(4) . . . . ?
C9 C8 C7 C7 58.8(4) . . . 3_667 ?
C9 C10 C11 C12 -1.4(10) . . . . ?
C10 C11 C12 C13 2.4(11) . . . . ?
C12 C13 C8 C9 2.3(7) . . . . ?
C12 C13 C8 C7 -177.2(5) . . . . ?
C14 C16 C17 O4 -2.4(5) . . . . ?
C14 C16 C17 C18 178.2(3) . . . . ?
C15 C14 C16 C17 -179.3(3) . . . . ?
C16 C14 C15 F1 -116.1(4) . . . . ?
C16 C14 C15 F2 125.3(3) . . . . ?
C16 C14 C15 F3 6.6(5) . . . . ?
C16 C17 C18 F4 39.1(7) . . . . ?
C16 C17 C18 F5 -69.7(6) . . . . ?
C16 C17 C18 F6 170.2(10) . . . . ?
C16 C17 C18 F6A 121.5(8) . . . . ?
C16 C17 C18 F5A -127.4(12) . . . . ?
C16 C17 C18 F4A 12.8(14) . . . . ?
C7 O2 C6 O1 -3.3(4) . . . . ?
C7 O2 C6 C3 176.7(2) . . . . ?
C7 C8 C9 C10 178.3(4) . . . . ?
